data_4317517
loop_
_publ_author_name
'Y. Wang'
'S. Parkin'
'D. Atwood'

_publ_section_title
;
 Ligand-Tetrahydrofuran Coupling in Chelated Aluminum Phosphinates
;
_journal_name_full 'Inorganic Chemistry'
_journal_page_first 558
_journal_page_last 565
_journal_paper_doi 10.1021/ic0110326
_journal_volume 41
_journal_year 2002
_chemical_formula_sum 'C48 H69 Al N2 O3'
_chemical_formula_weight 749.03
_chemical_name_systematic
;
  ?
;
_space_group_IT_number 15
_symmetry_cell_setting monoclinic
_symmetry_space_group_name_Hall '-C 2yc'
_symmetry_space_group_name_H-M 'C 1 2/c 1'
_atom_sites_solution_hydrogens geom
_atom_sites_solution_primary direct
_atom_sites_solution_secondary difmap
_audit_creation_method SHELXL-97
_cell_angle_alpha 90.00
_cell_angle_beta 119.965(4)
_cell_angle_gamma 90.00
_cell_formula_units_Z 8
_cell_length_a 35.539(6)
_cell_length_b 10.2870(15)
_cell_length_c 27.986(5)
_cell_measurement_reflns_used 55784
_cell_measurement_temperature 173(1)
_cell_measurement_theta_max 25.35
_cell_measurement_theta_min 1.00
_cell_volume 8864(3)
_computing_cell_refinement 'SCALEPACK (Otwinowski & Minor, 1997)'
_computing_data_collection 'COLLECT (Nonius, 1998)'
_computing_data_reduction 'DENZO-SMN (Otwinowski & Minor, 1997)'
_computing_molecular_graphics 'XP in Siemens SHELXTL (Sheldrick, 1994)'
_computing_publication_material 'SHELX97-2 (Sheldrick, 1997) and local procedures'
_computing_structure_refinement 'SHELXL-97 (Sheldrick, 1997)'
_computing_structure_solution 'SHELXS-97 (Sheldrick, 1990)'
_diffrn_ambient_temperature 173(1)
_diffrn_detector_area_resol_mean 18
_diffrn_measured_fraction_theta_full .999
_diffrn_measured_fraction_theta_max .999
_diffrn_measurement_device_type 'Nonius KappaCCD diffractometer'
_diffrn_measurement_method '\w scans at fixed \c = 55\%'
_diffrn_radiation_monochromator graphite
_diffrn_radiation_source 'fine-focus sealed tube'
_diffrn_radiation_type MoK\a
_diffrn_radiation_wavelength 0.71073
_diffrn_reflns_av_R_equivalents 0.0000
_diffrn_reflns_av_sigmaI/netI 0.0649
_diffrn_reflns_limit_h_max 33
_diffrn_reflns_limit_h_min -38
_diffrn_reflns_limit_k_max 11
_diffrn_reflns_limit_k_min 0
_diffrn_reflns_limit_l_max 30
_diffrn_reflns_limit_l_min 0
_diffrn_reflns_number 5782
_diffrn_reflns_theta_full 22.50
_diffrn_reflns_theta_max 22.50
_diffrn_reflns_theta_min 1.32
_diffrn_standards_decay_% <1
_exptl_absorpt_coefficient_mu 0.087
_exptl_absorpt_correction_type none
_exptl_crystal_colour orange
_exptl_crystal_density_diffrn 1.123
_exptl_crystal_density_method 'not measured'
_exptl_crystal_description rod
_exptl_crystal_F_000 3264
_exptl_crystal_size_max 0.05
_exptl_crystal_size_mid 0.08
_exptl_crystal_size_min 0.25
_refine_diff_density_max .902
_refine_diff_density_min -.617
_refine_diff_density_rms .068
_refine_ls_extinction_coef 0.00041(12)
_refine_ls_extinction_expression Fc^*^=kFc[1+0.001xFc^2^\l^3^/sin(2\q)]^-1/4^
_refine_ls_extinction_method SHELXL
_refine_ls_goodness_of_fit_ref 1.122
_refine_ls_hydrogen_treatment mixed
_refine_ls_matrix_type full
_refine_ls_number_parameters 489
_refine_ls_number_reflns 5782
_refine_ls_number_restraints 5
_refine_ls_restrained_S_all 1.234
_refine_ls_R_factor_all 0.1198
_refine_ls_R_factor_gt 0.0908
_refine_ls_shift/su_max 0.046
_refine_ls_shift/su_mean 0.001
_refine_ls_structure_factor_coef Fsqd
_refine_ls_weighting_details 'calc w=1/[\s^2^(Fo^2^)+(0.0814P)^2^+43.7324P] where P=(Fo^2^+2Fc^2^)/3'
_refine_ls_weighting_scheme calc
_refine_ls_wR_factor_gt 0.2042
_refine_ls_wR_factor_ref 0.2195
_reflns_number_gt 4498
_reflns_number_total 5782
_reflns_threshold_expression >2sigma(I)
_cod_data_source_file ic0110326_1.cif
_cod_data_source_block k01072m_Salomphen(tBu)AlMe_Compound5
_cod_original_cell_volume 8864(2)
_cod_original_sg_symbol_H-M 'C 2/c'
_cod_database_code 4317517

loop_
_symmetry_equiv_pos_as_xyz
'x, y, z'
'-x, y, -z+1/2'
'x+1/2, y+1/2, z'
'-x+1/2, y+1/2, -z+1/2'
'-x, -y, -z'
'x, -y, z-1/2'
'-x+1/2, -y+1/2, -z'
'x+1/2, -y+1/2, z-1/2'

loop_
_atom_site_label
_atom_site_type_symbol
_atom_site_fract_x
_atom_site_fract_y
_atom_site_fract_z
_atom_site_U_iso_or_equiv
_atom_site_adp_type
_atom_site_occupancy
_atom_site_symmetry_multiplicity
_atom_site_calc_flag
_atom_site_refinement_flags
_atom_site_disorder_assembly
_atom_site_disorder_group
Al Al 0.19823(5) 0.50512(15) 0.03988(6) 0.0223(4) Uani 1 1 d . . .
N1 N 0.24311(13) 0.6471(4) 0.06024(16) 0.0219(10) Uani 1 1 d . . .
N2 N 0.22306(12) 0.4656(4) -0.01028(16) 0.0228(10) Uani 1 1 d . . .
O1 O 0.17063(10) 0.6084(3) 0.06514(13) 0.0253(9) Uani 1 1 d . . .
O2 O 0.14600(10) 0.4523(3) -0.01585(13) 0.0277(9) Uani 1 1 d . . .
C1 C 0.18302(15) 0.7063(5) 0.10068(19) 0.0213(12) Uani 1 1 d . . .
C2 C 0.15985(15) 0.7381(5) 0.12839(19) 0.0229(12) Uani 1 1 d . . .
C3 C 0.12215(16) 0.6535(5) 0.1215(2) 0.0269(13) Uani 1 1 d . . .
C4 C 0.08436(17) 0.6648(6) 0.0617(2) 0.0371(15) Uani 1 1 d . . .
H4A H 0.0599 0.6114 0.0572 0.056 Uiso 1 1 calc R . .
H4B H 0.0940 0.6344 0.0363 0.056 Uiso 1 1 calc R . .
H4C H 0.0751 0.7558 0.0536 0.056 Uiso 1 1 calc R . .
C5 C 0.13647(18) 0.5106(5) 0.1359(2) 0.0352(14) Uani 1 1 d . . .
H5A H 0.1118 0.4582 0.1312 0.053 Uiso 1 1 calc R . .
H5B H 0.1601 0.5049 0.1743 0.053 Uiso 1 1 calc R . .
H5C H 0.1466 0.4779 0.1114 0.053 Uiso 1 1 calc R . .
C6 C 0.10527(18) 0.6964(6) 0.1602(2) 0.0387(15) Uani 1 1 d . . .
H6A H 0.0809 0.6407 0.1542 0.058 Uiso 1 1 calc R . .
H6B H 0.0955 0.7869 0.1523 0.058 Uiso 1 1 calc R . .
H6C H 0.1287 0.6889 0.1986 0.058 Uiso 1 1 calc R . .
C7 C 0.17291(16) 0.8488(5) 0.1614(2) 0.0243(12) Uani 1 1 d . . .
H7 H 0.1570 0.8714 0.1792 0.029 Uiso 1 1 calc . . .
C8 C 0.20789(16) 0.9303(5) 0.17056(19) 0.0232(12) Uani 1 1 d . . .
C9 C 0.21919(17) 1.0514(5) 0.2076(2) 0.0280(13) Uani 1 1 d . . .
C10 C 0.18047(19) 1.1453(5) 0.1822(2) 0.0423(16) Uani 1 1 d . . .
H10A H 0.1873 1.2223 0.2057 0.063 Uiso 1 1 calc R . .
H10B H 0.1549 1.1019 0.1793 0.063 Uiso 1 1 calc R . .
H10C H 0.1745 1.1715 0.1454 0.063 Uiso 1 1 calc R . .
C11 C 0.2287(2) 1.0107(6) 0.2653(2) 0.0385(15) Uani 1 1 d . . .
H11A H 0.2358 1.0879 0.2888 0.058 Uiso 1 1 calc R . .
H11B H 0.2534 0.9506 0.2814 0.058 Uiso 1 1 calc R . .
H11C H 0.2032 0.9677 0.2626 0.058 Uiso 1 1 calc R . .
C12 C 0.25909(18) 1.1210(5) 0.2134(2) 0.0338(14) Uani 1 1 d . . .
H12A H 0.2654 1.1973 0.2372 0.051 Uiso 1 1 calc R . .
H12B H 0.2536 1.1488 0.1770 0.051 Uiso 1 1 calc R . .
H12C H 0.2840 1.0618 0.2298 0.051 Uiso 1 1 calc R . .
C13 C 0.23070(16) 0.8938(5) 0.1450(2) 0.0247(13) Uani 1 1 d . . .
H13 H 0.2547 0.9451 0.1502 0.030 Uiso 1 1 calc . . .
C14 C 0.21956(16) 0.7826(5) 0.11134(19) 0.0230(12) Uani 1 1 d . . .
C15 C 0.24671(16) 0.7510(5) 0.08899(19) 0.0241(12) Uani 1 1 d . . .
H15 H 0.2693 0.8103 0.0956 0.029 Uiso 1 1 calc . . .
C16 C 0.27492(15) 0.6221(5) 0.04450(19) 0.0220(12) Uani 1 1 d . . .
C17 C 0.31419(16) 0.6876(5) 0.0634(2) 0.0255(13) Uani 1 1 d . . .
H17 H 0.3214 0.7572 0.0888 0.031 Uiso 1 1 calc . . .
C18 C 0.34307(16) 0.6524(5) 0.0456(2) 0.0273(13) Uani 1 1 d . . .
C19 C 0.38427(17) 0.7290(6) 0.0645(2) 0.0358(14) Uani 1 1 d . . .
H19A H 0.3863 0.7970 0.0902 0.054 Uiso 1 1 calc R . .
H19B H 0.3840 0.7691 0.0326 0.054 Uiso 1 1 calc R . .
H19C H 0.4093 0.6708 0.0831 0.054 Uiso 1 1 calc R . .
C20 C 0.33264(16) 0.5463(5) 0.0093(2) 0.0261(13) Uani 1 1 d . . .
C21 C 0.36360(17) 0.5035(6) -0.0098(2) 0.0355(14) Uani 1 1 d . . .
H21A H 0.3512 0.4292 -0.0348 0.053 Uiso 1 1 calc R . .
H21B H 0.3914 0.4782 0.0222 0.053 Uiso 1 1 calc R . .
H21C H 0.3683 0.5753 -0.0292 0.053 Uiso 1 1 calc R . .
C22 C 0.29384(16) 0.4824(5) -0.0091(2) 0.0270(13) Uani 1 1 d . . .
H22 H 0.2870 0.4106 -0.0334 0.032 Uiso 1 1 calc . . .
C23 C 0.26444(15) 0.5206(5) 0.00725(19) 0.0220(12) Uani 1 1 d . . .
C24 C 0.20526(16) 0.3875(5) -0.0523(2) 0.0253(13) Uani 1 1 d . . .
H24 H 0.2216 0.3668 -0.0697 0.030 Uiso 1 1 calc . . .
C25 C 0.16331(16) 0.3301(5) -0.0745(2) 0.0274(13) Uani 1 1 d . . .
C26 C 0.13440(16) 0.3648(5) -0.0562(2) 0.0248(13) Uani 1 1 d . . .
C27 C 0.09201(16) 0.3101(5) -0.0831(2) 0.0269(13) Uani 1 1 d . . .
C28 C 0.05887(17) 0.3444(6) -0.0651(2) 0.0341(14) Uani 1 1 d . . .
C29 C 0.04594(19) 0.4886(6) -0.0786(3) 0.0448(16) Uani 1 1 d . . .
H29A H 0.0245 0.5111 -0.0676 0.067 Uiso 1 1 calc R . .
H29B H 0.0333 0.5029 -0.1183 0.067 Uiso 1 1 calc R . .
H29C H 0.0717 0.5434 -0.0584 0.067 Uiso 1 1 calc R . .
C30 C 0.07730(18) 0.3203(6) -0.0034(2) 0.0400(15) Uani 1 1 d . . .
H30A H 0.0553 0.3425 0.0067 0.060 Uiso 1 1 calc R . .
H30B H 0.1031 0.3743 0.0178 0.060 Uiso 1 1 calc R . .
H30C H 0.0852 0.2284 0.0049 0.060 Uiso 1 1 calc R . .
C31 C 0.01723(18) 0.2624(7) -0.0961(3) 0.0514(18) Uani 1 1 d . . .
H31A H -0.0032 0.2870 -0.0839 0.077 Uiso 1 1 calc R . .
H31B H 0.0245 0.1701 -0.0884 0.077 Uiso 1 1 calc R . .
H31C H 0.0039 0.2780 -0.1359 0.077 Uiso 1 1 calc R . .
C32 C 0.08188(16) 0.2258(5) -0.1266(2) 0.0264(13) Uani 1 1 d . . .
H32 H 0.0536 0.1890 -0.1445 0.032 Uiso 1 1 calc . . .
C33 C 0.10958(16) 0.1900(5) -0.1465(2) 0.0265(13) Uani 1 1 d . . .
C34 C 0.09376(17) 0.1043(5) -0.1977(2) 0.0293(13) Uani 1 1 d . . .
C35 C 0.0730(2) -0.0199(6) -0.1914(2) 0.0450(16) Uani 1 1 d . . .
H35A H 0.0629 -0.0737 -0.2245 0.068 Uiso 1 1 calc R . .
H35B H 0.0482 0.0029 -0.1867 0.068 Uiso 1 1 calc R . .
H35C H 0.0944 -0.0683 -0.1590 0.068 Uiso 1 1 calc R . .
C36 C 0.13076(18) 0.0660(6) -0.2079(2) 0.0430(16) Uani 1 1 d . . .
H36A H 0.1192 0.0121 -0.2412 0.065 Uiso 1 1 calc R . .
H36B H 0.1527 0.0168 -0.1762 0.065 Uiso 1 1 calc R . .
H36C H 0.1440 0.1446 -0.2129 0.065 Uiso 1 1 calc R . .
C37 C 0.05991(18) 0.1798(6) -0.2487(2) 0.0379(15) Uani 1 1 d . . .
H37A H 0.0499 0.1255 -0.2816 0.057 Uiso 1 1 calc R . .
H37B H 0.0732 0.2593 -0.2529 0.057 Uiso 1 1 calc R . .
H37C H 0.0352 0.2027 -0.2440 0.057 Uiso 1 1 calc R . .
C38 C 0.15072(17) 0.2431(5) -0.1189(2) 0.0285(13) Uani 1 1 d . . .
H38 H 0.1711 0.2204 -0.1300 0.034 Uiso 1 1 calc . . .
C39 C 0.22691(17) 0.3658(5) 0.0941(2) 0.0308(14) Uani 1 1 d . . .
H39A H 0.2142 0.3600 0.1180 0.046 Uiso 1 1 calc R . .
H39B H 0.2580 0.3848 0.1165 0.046 Uiso 1 1 calc R . .
H39C H 0.2229 0.2829 0.0748 0.046 Uiso 1 1 calc R . .
O1T1 O 0.1527(2) 0.4025(6) 0.3239(2) 0.0868(17) Uani 1 1 d D . .
C1T1 C 0.1527(3) 0.2988(11) 0.2847(3) 0.104(3) Uani 1 1 d D . .
H1T1 H 0.1747 0.3162 0.2737 0.125 Uiso 1 1 calc R . .
H1T2 H 0.1566 0.2100 0.3001 0.125 Uiso 1 1 calc R . .
C2T1 C 0.1097(3) 0.3208(8) 0.2409(3) 0.092(3) Uani 1 1 d D . .
H2T1 H 0.0954 0.2359 0.2262 0.111 Uiso 1 1 calc R . .
H2T2 H 0.1109 0.3673 0.2107 0.111 Uiso 1 1 calc R . .
C3T1 C 0.0829(4) 0.3978(10) 0.2581(5) 0.152(5) Uani 1 1 d D . .
H3T1 H 0.0664 0.3408 0.2695 0.182 Uiso 1 1 calc R . .
H3T2 H 0.0626 0.4564 0.2283 0.182 Uiso 1 1 calc R . .
C4T1 C 0.1174(4) 0.4728(9) 0.3061(4) 0.142(6) Uani 1 1 d D . .
H4T1 H 0.1215 0.5598 0.2942 0.170 Uiso 1 1 calc R . .
H4T2 H 0.1096 0.4834 0.3352 0.170 Uiso 1 1 calc R . .
O1T2 C 0.0551(3) 0.0524(8) 0.1414(3) 0.083(3) Uani 1 1 d . . .
C1T2 C 0.0601(2) 0.0566(9) 0.0918(3) 0.085(3) Uani 1 1 d . B .
H1T3 H 0.0453 -0.0146 0.0650 0.102 Uiso 1 1 calc R A 1
H1T4 H 0.0902 0.0698 0.0995 0.102 Uiso 1 1 calc R A 1
C2T2 C 0.0331(11) 0.182(3) 0.0802(15) 0.188(13) Uiso 0.50 1 d P B 1
H2T3 H 0.0495 0.2452 0.1103 0.226 Uiso 0.50 1 calc PR B 1
H2T4 H 0.0284 0.2213 0.0454 0.226 Uiso 0.50 1 calc PR B 1
C'T2 C 0.0192(7) 0.083(2) 0.0495(8) 0.104(6) Uiso 0.50 1 d P B 2
H'T1 H 0.0033 0.0020 0.0323 0.124 Uiso 0.50 1 calc PR B 2
H'T2 H 0.0205 0.1368 0.0210 0.124 Uiso 0.50 1 calc PR B 2
C3T2 C -0.0035(4) 0.1598(16) 0.0766(7) 0.188(7) Uani 1 1 d . . .
H3T3 H -0.0195 0.0895 0.0499 0.226 Uiso 1 1 calc R B 1
H3T4 H -0.0218 0.2389 0.0664 0.226 Uiso 1 1 calc R B 1
C4T2 C 0.0105(3) 0.1222(9) 0.1300(3) 0.076(2) Uani 1 1 d . B .
H4T3 H -0.0098 0.0606 0.1326 0.091 Uiso 1 1 calc R C 1
H4T4 H 0.0158 0.1973 0.1547 0.091 Uiso 1 1 calc R C 1

loop_
_atom_site_aniso_label
_atom_site_aniso_U_11
_atom_site_aniso_U_22
_atom_site_aniso_U_33
_atom_site_aniso_U_23
_atom_site_aniso_U_13
_atom_site_aniso_U_12
Al 0.0226(9) 0.0251(9) 0.0221(9) -0.0028(7) 0.0133(7) -0.0006(7)
N1 0.025(2) 0.026(3) 0.017(2) -0.001(2) 0.013(2) 0.0031(19)
N2 0.020(2) 0.025(2) 0.023(2) -0.001(2) 0.010(2) 0.0012(19)
O1 0.027(2) 0.027(2) 0.025(2) -0.0060(17) 0.0155(17) -0.0017(16)
O2 0.025(2) 0.035(2) 0.026(2) -0.0075(17) 0.0148(17) -0.0016(17)
C1 0.024(3) 0.021(3) 0.017(3) 0.001(2) 0.008(2) 0.005(2)
C2 0.023(3) 0.026(3) 0.018(3) 0.002(2) 0.009(2) 0.004(2)
C3 0.027(3) 0.034(3) 0.024(3) -0.005(2) 0.015(3) -0.002(3)
C4 0.028(3) 0.049(4) 0.037(3) -0.008(3) 0.018(3) -0.003(3)
C5 0.038(3) 0.038(4) 0.039(3) -0.006(3) 0.025(3) -0.008(3)
C6 0.038(3) 0.049(4) 0.039(3) -0.014(3) 0.026(3) -0.010(3)
C7 0.027(3) 0.028(3) 0.021(3) 0.001(2) 0.015(2) 0.009(3)
C8 0.028(3) 0.022(3) 0.019(3) 0.006(2) 0.011(2) 0.006(2)
C9 0.035(3) 0.025(3) 0.026(3) -0.002(2) 0.017(3) 0.000(3)
C10 0.047(4) 0.030(4) 0.050(4) -0.008(3) 0.024(3) 0.005(3)
C11 0.061(4) 0.032(3) 0.029(3) -0.009(3) 0.028(3) -0.011(3)
C12 0.044(4) 0.025(3) 0.033(3) -0.006(3) 0.020(3) -0.003(3)
C13 0.024(3) 0.023(3) 0.024(3) 0.001(2) 0.010(2) -0.002(2)
C14 0.026(3) 0.023(3) 0.020(3) 0.000(2) 0.011(2) 0.003(2)
C15 0.023(3) 0.031(3) 0.017(3) 0.003(2) 0.010(2) 0.000(2)
C16 0.020(3) 0.026(3) 0.021(3) 0.007(2) 0.011(2) 0.006(2)
C17 0.024(3) 0.028(3) 0.025(3) 0.003(2) 0.013(3) 0.000(2)
C18 0.023(3) 0.035(3) 0.023(3) 0.007(3) 0.012(2) 0.002(3)
C19 0.028(3) 0.044(4) 0.040(3) 0.004(3) 0.020(3) 0.000(3)
C20 0.022(3) 0.035(3) 0.022(3) 0.011(3) 0.012(2) 0.009(3)
C21 0.029(3) 0.044(4) 0.039(3) 0.003(3) 0.022(3) 0.004(3)
C22 0.028(3) 0.030(3) 0.025(3) 0.000(2) 0.014(3) 0.004(3)
C23 0.020(3) 0.026(3) 0.019(3) 0.000(2) 0.008(2) 0.000(2)
C24 0.026(3) 0.034(3) 0.019(3) -0.003(3) 0.014(2) 0.003(3)
C25 0.029(3) 0.031(3) 0.023(3) -0.003(3) 0.015(3) -0.002(3)
C26 0.028(3) 0.026(3) 0.021(3) -0.004(2) 0.012(2) 0.000(2)
C27 0.025(3) 0.028(3) 0.026(3) -0.005(3) 0.012(3) -0.005(2)
C28 0.029(3) 0.043(4) 0.035(3) -0.013(3) 0.020(3) -0.003(3)
C29 0.036(4) 0.046(4) 0.051(4) -0.006(3) 0.020(3) 0.008(3)
C30 0.042(4) 0.045(4) 0.046(4) -0.007(3) 0.031(3) -0.003(3)
C31 0.035(4) 0.063(5) 0.068(5) -0.034(4) 0.035(4) -0.018(3)
C32 0.023(3) 0.030(3) 0.023(3) -0.002(2) 0.009(2) -0.001(2)
C33 0.025(3) 0.025(3) 0.026(3) 0.001(2) 0.010(3) 0.004(2)
C34 0.031(3) 0.035(3) 0.021(3) -0.004(2) 0.012(3) 0.000(3)
C35 0.066(4) 0.034(4) 0.035(4) -0.011(3) 0.026(3) -0.010(3)
C36 0.038(4) 0.053(4) 0.034(3) -0.016(3) 0.015(3) 0.008(3)
C37 0.040(4) 0.045(4) 0.025(3) -0.007(3) 0.014(3) -0.005(3)
C38 0.028(3) 0.035(3) 0.025(3) -0.003(3) 0.016(3) 0.003(3)
C39 0.035(3) 0.033(3) 0.028(3) -0.004(3) 0.019(3) -0.003(3)
O1T1 0.118(5) 0.074(4) 0.080(4) -0.012(3) 0.059(4) 0.000(4)
C1T1 0.061(6) 0.175(10) 0.053(5) -0.035(6) 0.011(5) -0.008(6)
C2T1 0.133(9) 0.071(6) 0.098(7) 0.014(5) 0.076(7) 0.003(6)
C3T1 0.199(14) 0.077(8) 0.158(12) -0.035(8) 0.073(11) -0.008(8)
C4T1 0.206(12) 0.072(7) 0.058(6) -0.006(5) -0.002(7) 0.088(8)
O1T2 0.073(6) 0.078(6) 0.051(5) 0.023(4) -0.004(4) 0.011(5)
C1T2 0.043(5) 0.127(8) 0.059(5) 0.025(5) 0.006(4) 0.016(5)
C3T2 0.106(10) 0.212(16) 0.232(18) 0.081(14) 0.074(11) 0.097(11)
C4T2 0.062(5) 0.089(6) 0.068(6) -0.011(5) 0.027(5) -0.022(5)

loop_
_atom_type_symbol
_atom_type_description
_atom_type_scat_dispersion_real
_atom_type_scat_dispersion_imag
_atom_type_scat_source
C C .0033 .0016 'International Tables Vol C Tables 4.2.6.8 and 6.1.1.4'
H H .0000 .0000 'International Tables Vol C Tables 4.2.6.8 and 6.1.1.4'
N N .0061 .0033 'International Tables Vol C Tables 4.2.6.8 and 6.1.1.4'
O O .0106 .0060 'International Tables Vol C Tables 4.2.6.8 and 6.1.1.4'
Al Al .0645 .0514 'International Tables Vol C Tables 4.2.6.8 and 6.1.1.4'

loop_
_geom_angle_atom_site_label_1
_geom_angle_atom_site_label_2
_geom_angle_atom_site_label_3
_geom_angle
_geom_angle_site_symmetry_1
_geom_angle_site_symmetry_3
_geom_angle_publ_flag
O2 Al O1 89.44(16) . . ?
O2 Al C39 111.1(2) . . ?
O1 Al C39 107.5(2) . . ?
O2 Al N1 141.59(18) . . ?
O1 Al N1 88.34(16) . . ?
C39 Al N1 106.1(2) . . ?
O2 Al N2 87.54(16) . . ?
O1 Al N2 152.99(18) . . ?
C39 Al N2 98.6(2) . . ?
N1 Al N2 77.67(16) . . ?
C15 N1 C16 119.3(4) . . ?
C15 N1 Al 125.8(3) . . ?
C16 N1 Al 114.7(3) . . ?
C24 N2 C23 120.9(4) . . ?
C24 N2 Al 124.4(3) . . ?
C23 N2 Al 114.4(3) . . ?
C1 O1 Al 134.1(3) . . ?
C26 O2 Al 132.8(3) . . ?
O1 C1 C14 120.3(4) . . ?
O1 C1 C2 121.2(4) . . ?
C14 C1 C2 118.5(4) . . ?
C7 C2 C1 117.2(5) . . ?
C7 C2 C3 122.1(4) . . ?
C1 C2 C3 120.7(4) . . ?
C2 C3 C6 111.9(4) . . ?
C2 C3 C4 109.1(4) . . ?
C6 C3 C4 107.9(4) . . ?
C2 C3 C5 110.9(4) . . ?
C6 C3 C5 106.5(4) . . ?
C4 C3 C5 110.5(4) . . ?
C3 C4 H4A 109.5 . . ?
C3 C4 H4B 109.5 . . ?
H4A C4 H4B 109.5 . . ?
C3 C4 H4C 109.5 . . ?
H4A C4 H4C 109.5 . . ?
H4B C4 H4C 109.5 . . ?
C3 C5 H5A 109.5 . . ?
C3 C5 H5B 109.5 . . ?
H5A C5 H5B 109.5 . . ?
C3 C5 H5C 109.5 . . ?
H5A C5 H5C 109.5 . . ?
H5B C5 H5C 109.5 . . ?
C3 C6 H6A 109.5 . . ?
C3 C6 H6B 109.5 . . ?
H6A C6 H6B 109.5 . . ?
C3 C6 H6C 109.5 . . ?
H6A C6 H6C 109.5 . . ?
H6B C6 H6C 109.5 . . ?
C2 C7 C8 125.3(4) . . ?
C2 C7 H7 117.3 . . ?
C8 C7 H7 117.3 . . ?
C13 C8 C7 115.9(5) . . ?
C13 C8 C9 123.2(5) . . ?
C7 C8 C9 120.9(4) . . ?
C12 C9 C10 109.0(4) . . ?
C12 C9 C11 108.1(4) . . ?
C10 C9 C11 109.5(5) . . ?
C12 C9 C8 111.6(4) . . ?
C10 C9 C8 109.0(4) . . ?
C11 C9 C8 109.5(4) . . ?
C9 C10 H10A 109.5 . . ?
C9 C10 H10B 109.5 . . ?
H10A C10 H10B 109.5 . . ?
C9 C10 H10C 109.5 . . ?
H10A C10 H10C 109.5 . . ?
H10B C10 H10C 109.5 . . ?
C9 C11 H11A 109.5 . . ?
C9 C11 H11B 109.5 . . ?
H11A C11 H11B 109.5 . . ?
C9 C11 H11C 109.5 . . ?
H11A C11 H11C 109.5 . . ?
H11B C11 H11C 109.5 . . ?
C9 C12 H12A 109.5 . . ?
C9 C12 H12B 109.5 . . ?
H12A C12 H12B 109.5 . . ?
C9 C12 H12C 109.5 . . ?
H12A C12 H12C 109.5 . . ?
H12B C12 H12C 109.5 . . ?
C8 C13 C14 121.9(5) . . ?
C8 C13 H13 119.0 . . ?
C14 C13 H13 119.0 . . ?
C13 C14 C1 120.9(4) . . ?
C13 C14 C15 117.0(5) . . ?
C1 C14 C15 122.1(5) . . ?
N1 C15 C14 125.3(5) . . ?
N1 C15 H15 117.3 . . ?
C14 C15 H15 117.3 . . ?
C23 C16 C17 119.3(4) . . ?
C23 C16 N1 114.2(4) . . ?
C17 C16 N1 126.4(5) . . ?
C16 C17 C18 121.0(5) . . ?
C16 C17 H17 119.5 . . ?
C18 C17 H17 119.5 . . ?
C17 C18 C20 118.9(5) . . ?
C17 C18 C19 119.9(5) . . ?
C20 C18 C19 121.3(5) . . ?
C18 C19 H19A 109.5 . . ?
C18 C19 H19B 109.5 . . ?
H19A C19 H19B 109.5 . . ?
C18 C19 H19C 109.5 . . ?
H19A C19 H19C 109.5 . . ?
H19B C19 H19C 109.5 . . ?
C22 C20 C18 119.6(5) . . ?
C22 C20 C21 120.0(5) . . ?
C18 C20 C21 120.4(5) . . ?
C20 C21 H21A 109.5 . . ?
C20 C21 H21B 109.5 . . ?
H21A C21 H21B 109.5 . . ?
C20 C21 H21C 109.5 . . ?
H21A C21 H21C 109.5 . . ?
H21B C21 H21C 109.5 . . ?
C20 C22 C23 121.3(5) . . ?
C20 C22 H22 119.3 . . ?
C23 C22 H22 119.3 . . ?
C16 C23 C22 119.7(5) . . ?
C16 C23 N2 113.8(4) . . ?
C22 C23 N2 126.5(4) . . ?
N2 C24 C25 125.6(4) . . ?
N2 C24 H24 117.2 . . ?
C25 C24 H24 117.2 . . ?
C26 C25 C38 121.0(5) . . ?
C26 C25 C24 122.1(5) . . ?
C38 C25 C24 116.7(5) . . ?
O2 C26 C25 120.4(4) . . ?
O2 C26 C27 120.7(4) . . ?
C25 C26 C27 118.8(5) . . ?
C32 C27 C26 116.9(5) . . ?
C32 C27 C28 121.7(4) . . ?
C26 C27 C28 121.3(4) . . ?
C30 C28 C27 111.5(4) . . ?
C30 C28 C31 107.2(5) . . ?
C27 C28 C31 111.6(4) . . ?
C30 C28 C29 109.8(5) . . ?
C27 C28 C29 108.9(5) . . ?
C31 C28 C29 107.7(5) . . ?
C28 C29 H29A 109.5 . . ?
C28 C29 H29B 109.5 . . ?
H29A C29 H29B 109.5 . . ?
C28 C29 H29C 109.5 . . ?
H29A C29 H29C 109.5 . . ?
H29B C29 H29C 109.5 . . ?
C28 C30 H30A 109.5 . . ?
C28 C30 H30B 109.5 . . ?
H30A C30 H30B 109.5 . . ?
C28 C30 H30C 109.5 . . ?
H30A C30 H30C 109.5 . . ?
H30B C30 H30C 109.5 . . ?
C28 C31 H31A 109.5 . . ?
C28 C31 H31B 109.5 . . ?
H31A C31 H31B 109.5 . . ?
C28 C31 H31C 109.5 . . ?
H31A C31 H31C 109.5 . . ?
H31B C31 H31C 109.5 . . ?
C27 C32 C33 126.0(5) . . ?
C27 C32 H32 117.0 . . ?
C33 C32 H32 117.0 . . ?
C38 C33 C32 115.6(5) . . ?
C38 C33 C34 123.0(5) . . ?
C32 C33 C34 121.4(5) . . ?
C35 C34 C33 110.3(4) . . ?
C35 C34 C36 108.4(5) . . ?
C33 C34 C36 112.0(4) . . ?
C35 C34 C37 109.2(5) . . ?
C33 C34 C37 109.2(4) . . ?
C36 C34 C37 107.6(4) . . ?
C34 C35 H35A 109.5 . . ?
C34 C35 H35B 109.5 . . ?
H35A C35 H35B 109.5 . . ?
C34 C35 H35C 109.5 . . ?
H35A C35 H35C 109.5 . . ?
H35B C35 H35C 109.5 . . ?
C34 C36 H36A 109.5 . . ?
C34 C36 H36B 109.5 . . ?
H36A C36 H36B 109.5 . . ?
C34 C36 H36C 109.5 . . ?
H36A C36 H36C 109.5 . . ?
H36B C36 H36C 109.5 . . ?
C34 C37 H37A 109.5 . . ?
C34 C37 H37B 109.5 . . ?
H37A C37 H37B 109.5 . . ?
C34 C37 H37C 109.5 . . ?
H37A C37 H37C 109.5 . . ?
H37B C37 H37C 109.5 . . ?
C33 C38 C25 121.7(5) . . ?
C33 C38 H38 119.1 . . ?
C25 C38 H38 119.1 . . ?
Al C39 H39A 109.5 . . ?
Al C39 H39B 109.5 . . ?
H39A C39 H39B 109.5 . . ?
Al C39 H39C 109.5 . . ?
H39A C39 H39C 109.5 . . ?
H39B C39 H39C 109.5 . . ?
C4T1 O1T1 C1T1 117.0(6) . . ?
C2T1 C1T1 O1T1 97.0(6) . . ?
C2T1 C1T1 H1T1 112.4 . . ?
O1T1 C1T1 H1T1 112.4 . . ?
C2T1 C1T1 H1T2 112.4 . . ?
O1T1 C1T1 H1T2 112.4 . . ?
H1T1 C1T1 H1T2 109.9 . . ?
C1T1 C2T1 C3T1 113.0(7) . . ?
C1T1 C2T1 H2T1 109.0 . . ?
C3T1 C2T1 H2T1 109.0 . . ?
C1T1 C2T1 H2T2 109.0 . . ?
C3T1 C2T1 H2T2 109.0 . . ?
H2T1 C2T1 H2T2 107.8 . . ?
C2T1 C3T1 C4T1 101.3(8) . . ?
C2T1 C3T1 H3T1 111.5 . . ?
C4T1 C3T1 H3T1 111.5 . . ?
C2T1 C3T1 H3T2 111.5 . . ?
C4T1 C3T1 H3T2 111.5 . . ?
H3T1 C3T1 H3T2 109.3 . . ?
O1T1 C4T1 C3T1 104.8(7) . . ?
O1T1 C4T1 H4T1 110.8 . . ?
C3T1 C4T1 H4T1 110.8 . . ?
O1T1 C4T1 H4T2 110.8 . . ?
C3T1 C4T1 H4T2 110.8 . . ?
H4T1 C4T1 H4T2 108.9 . . ?
C1T2 O1T2 C4T2 111.4(6) . . ?
C1T2 O1T2 C2T2 50.0(11) . . ?
C4T2 O1T2 C2T2 67.0(11) . . ?
C'T2 C1T2 O1T2 104.1(11) . . ?
C'T2 C1T2 C2T2 50.9(14) . . ?
O1T2 C1T2 C2T2 82.5(14) . . ?
C'T2 C1T2 H1T3 64.0 . . ?
O1T2 C1T2 H1T3 114.9 . . ?
C2T2 C1T2 H1T3 114.9 . . ?
C'T2 C1T2 H1T4 136.6 . . ?
O1T2 C1T2 H1T4 114.9 . . ?
C2T2 C1T2 H1T4 114.9 . . ?
H1T3 C1T2 H1T4 111.9 . . ?
C3T2 C2T2 C1T2 112(3) . . ?
C3T2 C2T2 O1T2 84.0(19) . . ?
C1T2 C2T2 O1T2 47.5(11) . . ?
C3T2 C2T2 C4T2 42.1(13) . . ?
C1T2 C2T2 C4T2 91.1(17) . . ?
O1T2 C2T2 C4T2 47.6(8) . . ?
C3T2 C2T2 H2T3 109.3 . . ?
C1T2 C2T2 H2T3 109.3 . . ?
O1T2 C2T2 H2T3 84.1 . . ?
C4T2 C2T2 H2T3 83.3 . . ?
C3T2 C2T2 H2T4 109.3 . . ?
C1T2 C2T2 H2T4 109.3 . . ?
O1T2 C2T2 H2T4 156.8 . . ?
C4T2 C2T2 H2T4 150.9 . . ?
H2T3 C2T2 H2T4 108.0 . . ?
C1T2 C'T2 C3T2 105.3(15) . . ?
C1T2 C'T2 H'T1 110.7 . . ?
C3T2 C'T2 H'T1 110.7 . . ?
C1T2 C'T2 H'T2 110.7 . . ?
C3T2 C'T2 H'T2 110.7 . . ?
H'T1 C'T2 H'T2 108.8 . . ?
C2T2 C3T2 C4T2 99.4(19) . . ?
C2T2 C3T2 C'T2 51.5(17) . . ?
C4T2 C3T2 C'T2 113.0(11) . . ?
C2T2 C3T2 H3T3 111.9 . . ?
C4T2 C3T2 H3T3 111.9 . . ?
C'T2 C3T2 H3T3 60.7 . . ?
C2T2 C3T2 H3T4 111.9 . . ?
C4T2 C3T2 H3T4 111.9 . . ?
C'T2 C3T2 H3T4 134.1 . . ?
H3T3 C3T2 H3T4 109.6 . . ?
C3T2 C4T2 O1T2 97.2(8) . . ?
C3T2 C4T2 C2T2 38.5(10) . . ?
O1T2 C4T2 C2T2 65.4(11) . . ?
C3T2 C4T2 H4T3 112.3 . . ?
O1T2 C4T2 H4T3 112.3 . . ?
C2T2 C4T2 H4T3 143.3 . . ?
C3T2 C4T2 H4T4 112.3 . . ?
O1T2 C4T2 H4T4 112.3 . . ?
C2T2 C4T2 H4T4 103.9 . . ?
H4T3 C4T2 H4T4 109.9 . . ?

loop_
_geom_bond_atom_site_label_1
_geom_bond_atom_site_label_2
_geom_bond_distance
_geom_bond_site_symmetry_2
_geom_bond_publ_flag
Al O2 1.811(4) . ?
Al O1 1.812(3) . ?
Al C39 1.962(5) . ?
Al N1 2.023(4) . ?
Al N2 2.038(4) . ?
N1 C15 1.305(6) . ?
N1 C16 1.427(6) . ?
N2 C24 1.298(6) . ?
N2 C23 1.416(6) . ?
O1 C1 1.326(6) . ?
O2 C26 1.338(6) . ?
C1 C14 1.416(7) . ?
C1 C2 1.423(7) . ?
C2 C7 1.391(7) . ?
C2 C3 1.527(7) . ?
C3 C6 1.540(7) . ?
C3 C4 1.541(7) . ?
C3 C5 1.542(8) . ?
C4 H4A 0.9800 . ?
C4 H4B 0.9800 . ?
C4 H4C 0.9800 . ?
C5 H5A 0.9800 . ?
C5 H5B 0.9800 . ?
C5 H5C 0.9800 . ?
C6 H6A 0.9800 . ?
C6 H6B 0.9800 . ?
C6 H6C 0.9800 . ?
C7 C8 1.412(7) . ?
C7 H7 0.9500 . ?
C8 C13 1.375(7) . ?
C8 C9 1.540(7) . ?
C9 C12 1.522(7) . ?
C9 C10 1.534(7) . ?
C9 C11 1.534(7) . ?
C10 H10A 0.9800 . ?
C10 H10B 0.9800 . ?
C10 H10C 0.9800 . ?
C11 H11A 0.9800 . ?
C11 H11B 0.9800 . ?
C11 H11C 0.9800 . ?
C12 H12A 0.9800 . ?
C12 H12B 0.9800 . ?
C12 H12C 0.9800 . ?
C13 C14 1.406(7) . ?
C13 H13 0.9500 . ?
C14 C15 1.425(7) . ?
C15 H15 0.9500 . ?
C16 C23 1.388(7) . ?
C16 C17 1.394(7) . ?
C17 C18 1.394(7) . ?
C17 H17 0.9500 . ?
C18 C20 1.408(7) . ?
C18 C19 1.507(7) . ?
C19 H19A 0.9800 . ?
C19 H19B 0.9800 . ?
C19 H19C 0.9800 . ?
C20 C22 1.375(7) . ?
C20 C21 1.510(7) . ?
C21 H21A 0.9800 . ?
C21 H21B 0.9800 . ?
C21 H21C 0.9800 . ?
C22 C23 1.390(7) . ?
C22 H22 0.9500 . ?
C24 C25 1.425(7) . ?
C24 H24 0.9500 . ?
C25 C26 1.405(7) . ?
C25 C38 1.410(7) . ?
C26 C27 1.421(7) . ?
C27 C32 1.389(7) . ?
C27 C28 1.534(7) . ?
C28 C30 1.532(8) . ?
C28 C31 1.540(8) . ?
C28 C29 1.543(8) . ?
C29 H29A 0.9800 . ?
C29 H29B 0.9800 . ?
C29 H29C 0.9800 . ?
C30 H30A 0.9800 . ?
C30 H30B 0.9800 . ?
C30 H30C 0.9800 . ?
C31 H31A 0.9800 . ?
C31 H31B 0.9800 . ?
C31 H31C 0.9800 . ?
C32 C33 1.401(7) . ?
C32 H32 0.9500 . ?
C33 C38 1.380(7) . ?
C33 C34 1.529(7) . ?
C34 C35 1.529(8) . ?
C34 C36 1.531(7) . ?
C34 C37 1.541(7) . ?
C35 H35A 0.9800 . ?
C35 H35B 0.9800 . ?
C35 H35C 0.9800 . ?
C36 H36A 0.9800 . ?
C36 H36B 0.9800 . ?
C36 H36C 0.9800 . ?
C37 H37A 0.9800 . ?
C37 H37B 0.9800 . ?
C37 H37C 0.9800 . ?
C38 H38 0.9500 . ?
C39 H39A 0.9800 . ?
C39 H39B 0.9800 . ?
C39 H39C 0.9800 . ?
O1T1 C4T1 1.310(10) . ?
O1T1 C1T1 1.532(9) . ?
C1T1 C2T1 1.421(9) . ?
C1T1 H1T1 0.9900 . ?
C1T1 H1T2 0.9900 . ?
C2T1 C3T1 1.490(11) . ?
C2T1 H2T1 0.9900 . ?
C2T1 H2T2 0.9900 . ?
C3T1 C4T1 1.502(12) . ?
C3T1 H3T1 0.9900 . ?
C3T1 H3T2 0.9900 . ?
C4T1 H4T1 0.9900 . ?
C4T1 H4T2 0.9900 . ?
O1T2 C1T2 1.485(11) . ?
O1T2 C4T2 1.620(11) . ?
O1T2 C2T2 2.00(3) . ?
C1T2 C'T2 1.37(2) . ?
C1T2 C2T2 1.54(4) . ?
C1T2 H1T3 0.9900 . ?
C1T2 H1T4 0.9900 . ?
C2T2 C3T2 1.27(3) . ?
C2T2 C4T2 2.02(3) . ?
C2T2 H2T3 0.9900 . ?
C2T2 H2T4 0.9900 . ?
C'T2 C3T2 1.57(2) . ?
C'T2 H'T1 0.9900 . ?
C'T2 H'T2 0.9900 . ?
C3T2 C4T2 1.375(15) . ?
C3T2 H3T3 0.9900 . ?
C3T2 H3T4 0.9900 . ?
C4T2 H4T3 0.9900 . ?
C4T2 H4T4 0.9900 . ?

loop_
_geom_torsion_atom_site_label_1
_geom_torsion_atom_site_label_2
_geom_torsion_atom_site_label_3
_geom_torsion_atom_site_label_4
_geom_torsion
_geom_torsion_site_symmetry_1
_geom_torsion_site_symmetry_2
_geom_torsion_site_symmetry_3
_geom_torsion_site_symmetry_4
_geom_torsion_publ_flag
O2 Al N1 C15 96.9(4) . . . . ?
O1 Al N1 C15 9.9(4) . . . . ?
C39 Al N1 C15 -97.8(4) . . . . ?
N2 Al N1 C15 166.6(4) . . . . ?
O2 Al N1 C16 -88.2(4) . . . . ?
O1 Al N1 C16 -175.2(3) . . . . ?
C39 Al N1 C16 77.1(3) . . . . ?
N2 Al N1 C16 -18.4(3) . . . . ?
O2 Al N2 C24 -21.4(4) . . . . ?
O1 Al N2 C24 -105.4(5) . . . . ?
C39 Al N2 C24 89.5(4) . . . . ?
N1 Al N2 C24 -165.8(4) . . . . ?
O2 Al N2 C23 164.5(3) . . . . ?
O1 Al N2 C23 80.6(5) . . . . ?
C39 Al N2 C23 -84.5(4) . . . . ?
N1 Al N2 C23 20.2(3) . . . . ?
O2 Al O1 C1 -165.1(4) . . . . ?
C39 Al O1 C1 83.0(4) . . . . ?
N1 Al O1 C1 -23.4(4) . . . . ?
N2 Al O1 C1 -81.6(6) . . . . ?
O1 Al O2 C26 -176.1(4) . . . . ?
C39 Al O2 C26 -67.5(5) . . . . ?
N1 Al O2 C26 97.3(5) . . . . ?
N2 Al O2 C26 30.8(4) . . . . ?
Al O1 C1 C14 24.9(7) . . . . ?
Al O1 C1 C2 -155.9(4) . . . . ?
O1 C1 C2 C7 -174.7(4) . . . . ?
C14 C1 C2 C7 4.5(7) . . . . ?
O1 C1 C2 C3 5.0(7) . . . . ?
C14 C1 C2 C3 -175.7(4) . . . . ?
C7 C2 C3 C6 -6.8(7) . . . . ?
C1 C2 C3 C6 173.4(5) . . . . ?
C7 C2 C3 C4 112.5(5) . . . . ?
C1 C2 C3 C4 -67.3(6) . . . . ?
C7 C2 C3 C5 -125.6(5) . . . . ?
C1 C2 C3 C5 54.7(6) . . . . ?
C1 C2 C7 C8 -1.6(7) . . . . ?
C3 C2 C7 C8 178.7(5) . . . . ?
C2 C7 C8 C13 -1.0(7) . . . . ?
C2 C7 C8 C9 179.4(5) . . . . ?
C13 C8 C9 C12 -1.9(7) . . . . ?
C7 C8 C9 C12 177.6(4) . . . . ?
C13 C8 C9 C10 118.6(5) . . . . ?
C7 C8 C9 C10 -61.9(6) . . . . ?
C13 C8 C9 C11 -121.6(5) . . . . ?
C7 C8 C9 C11 57.9(6) . . . . ?
C7 C8 C13 C14 0.5(7) . . . . ?
C9 C8 C13 C14 -179.9(4) . . . . ?
C8 C13 C14 C1 2.6(7) . . . . ?
C8 C13 C14 C15 -177.2(5) . . . . ?
O1 C1 C14 C13 174.1(4) . . . . ?
C2 C1 C14 C13 -5.2(7) . . . . ?
O1 C1 C14 C15 -6.1(7) . . . . ?
C2 C1 C14 C15 174.6(4) . . . . ?
C16 N1 C15 C14 -174.5(4) . . . . ?
Al N1 C15 C14 0.2(7) . . . . ?
C13 C14 C15 N1 175.0(5) . . . . ?
C1 C14 C15 N1 -4.8(8) . . . . ?
C15 N1 C16 C23 -170.7(4) . . . . ?
Al N1 C16 C23 14.0(5) . . . . ?
C15 N1 C16 C17 10.2(7) . . . . ?
Al N1 C16 C17 -165.1(4) . . . . ?
C23 C16 C17 C18 -0.2(7) . . . . ?
N1 C16 C17 C18 178.8(4) . . . . ?
C16 C17 C18 C20 -2.0(7) . . . . ?
C16 C17 C18 C19 177.0(5) . . . . ?
C17 C18 C20 C22 2.0(7) . . . . ?
C19 C18 C20 C22 -177.1(5) . . . . ?
C17 C18 C20 C21 -178.6(5) . . . . ?
C19 C18 C20 C21 2.4(7) . . . . ?
C18 C20 C22 C23 0.3(7) . . . . ?
C21 C20 C22 C23 -179.2(5) . . . . ?
C17 C16 C23 C22 2.5(7) . . . . ?
N1 C16 C23 C22 -176.7(4) . . . . ?
C17 C16 C23 N2 -177.7(4) . . . . ?
N1 C16 C23 N2 3.1(6) . . . . ?
C20 C22 C23 C16 -2.5(7) . . . . ?
C20 C22 C23 N2 177.7(5) . . . . ?
C24 N2 C23 C16 167.0(5) . . . . ?
Al N2 C23 C16 -18.8(5) . . . . ?
C24 N2 C23 C22 -13.2(7) . . . . ?
Al N2 C23 C22 161.0(4) . . . . ?
C23 N2 C24 C25 -177.8(5) . . . . ?
Al N2 C24 C25 8.5(7) . . . . ?
N2 C24 C25 C26 7.3(8) . . . . ?
N2 C24 C25 C38 -177.2(5) . . . . ?
Al O2 C26 C25 -24.6(7) . . . . ?
Al O2 C26 C27 158.5(4) . . . . ?
C38 C25 C26 O2 -176.7(5) . . . . ?
C24 C25 C26 O2 -1.4(8) . . . . ?
C38 C25 C26 C27 0.3(8) . . . . ?
C24 C25 C26 C27 175.6(5) . . . . ?
O2 C26 C27 C32 176.4(5) . . . . ?
C25 C26 C27 C32 -0.6(7) . . . . ?
O2 C26 C27 C28 -2.9(8) . . . . ?
C25 C26 C27 C28 -179.8(5) . . . . ?
C32 C27 C28 C30 126.7(5) . . . . ?
C26 C27 C28 C30 -54.1(7) . . . . ?
C32 C27 C28 C31 6.9(7) . . . . ?
C26 C27 C28 C31 -174.0(5) . . . . ?
C32 C27 C28 C29 -111.9(6) . . . . ?
C26 C27 C28 C29 67.3(6) . . . . ?
C26 C27 C32 C33 -0.2(8) . . . . ?
C28 C27 C32 C33 179.0(5) . . . . ?
C27 C32 C33 C38 1.3(8) . . . . ?
C27 C32 C33 C34 -175.3(5) . . . . ?
C38 C33 C34 C35 130.9(5) . . . . ?
C32 C33 C34 C35 -52.9(7) . . . . ?
C38 C33 C34 C36 9.9(7) . . . . ?
C32 C33 C34 C36 -173.8(5) . . . . ?
C38 C33 C34 C37 -109.1(6) . . . . ?
C32 C33 C34 C37 67.1(6) . . . . ?
C32 C33 C38 C25 -1.6(8) . . . . ?
C34 C33 C38 C25 174.9(5) . . . . ?
C26 C25 C38 C33 0.9(8) . . . . ?
C24 C25 C38 C33 -174.6(5) . . . . ?
C4T1 O1T1 C1T1 C2T1 -1.5(11) . . . . ?
O1T1 C1T1 C2T1 C3T1 -15.8(10) . . . . ?
C1T1 C2T1 C3T1 C4T1 26.0(12) . . . . ?
C1T1 O1T1 C4T1 C3T1 17.3(13) . . . . ?
C2T1 C3T1 C4T1 O1T1 -24.5(12) . . . . ?
C4T2 O1T2 C1T2 C'T2 -17.6(14) . . . . ?
C2T2 O1T2 C1T2 C'T2 -46.5(15) . . . . ?
C4T2 O1T2 C1T2 C2T2 28.9(15) . . . . ?
C'T2 C1T2 C2T2 C3T2 56(2) . . . . ?
O1T2 C1T2 C2T2 C3T2 -59(3) . . . . ?
C'T2 C1T2 C2T2 O1T2 115.0(17) . . . . ?
C'T2 C1T2 C2T2 C4T2 93.9(19) . . . . ?
O1T2 C1T2 C2T2 C4T2 -21.1(10) . . . . ?
C1T2 O1T2 C2T2 C3T2 127(3) . . . . ?
C4T2 O1T2 C2T2 C3T2 -23.9(16) . . . . ?
C4T2 O1T2 C2T2 C1T2 -150.8(15) . . . . ?
C1T2 O1T2 C2T2 C4T2 150.8(15) . . . . ?
O1T2 C1T2 C'T2 C3T2 27.2(17) . . . . ?
C2T2 C1T2 C'T2 C3T2 -40.6(18) . . . . ?
C1T2 C2T2 C3T2 C4T2 66(3) . . . . ?
O1T2 C2T2 C3T2 C4T2 26.5(16) . . . . ?
C1T2 C2T2 C3T2 C'T2 -46.0(19) . . . . ?
O1T2 C2T2 C3T2 C'T2 -85.5(18) . . . . ?
C4T2 C2T2 C3T2 C'T2 -112.0(19) . . . . ?
C1T2 C'T2 C3T2 C2T2 51(2) . . . . ?
C1T2 C'T2 C3T2 C4T2 -32(2) . . . . ?
C2T2 C3T2 C4T2 O1T2 -33(2) . . . . ?
C'T2 C3T2 C4T2 O1T2 18.6(16) . . . . ?
C'T2 C3T2 C4T2 C2T2 52.0(17) . . . . ?
C1T2 O1T2 C4T2 C3T2 -1.5(12) . . . . ?
C2T2 O1T2 C4T2 C3T2 22.1(15) . . . . ?
C1T2 O1T2 C4T2 C2T2 -23.7(13) . . . . ?
C1T2 C2T2 C4T2 C3T2 -122(3) . . . . ?
O1T2 C2T2 C4T2 C3T2 -143(2) . . . . ?
C3T2 C2T2 C4T2 O1T2 143(2) . . . . ?
C1T2 C2T2 C4T2 O1T2 21.1(11) . . . . ?
